data_1535064
loop_
_publ_author_name
'Massa, W.'

_publ_section_title
;
 Polymorphie von Cs2 Na Mn F6. Die Kristallstrukturen der Hochdruck- und
 der Hochtemperaturmodifikation
;
_journal_name_full 'Zeitschrift fuer Anorganische und Allgemeine Chemie'
_journal_page_first 208
_journal_page_last 216
_journal_volume 491
_journal_year 1982
_chemical_formula_sum 'Cs2 F6 Mn Na'
_chemical_name_systematic 'Cs2 Na Mn F6'
_space_group_IT_number 166
_symmetry_space_group_name_Hall '-R 3 2"'
_symmetry_space_group_name_H-M 'R -3 m :H'
_cell_angle_alpha 90
_cell_angle_beta 90
_cell_angle_gamma 120
_cell_formula_units_Z 6
_cell_length_a 6.25
_cell_length_b 6.25
_cell_length_c 30.54
_cell_volume 1033.141
_citation_journal_id_ASTM ZAACAB
_cod_data_source_file Massa_ZAACAB_1982_116.cif
_cod_data_source_block Cs2F6Mn1Na1
_cod_original_formula_sum 'Cs2 F6 Mn1 Na1'
_cod_database_code 1535064

loop_
_symmetry_equiv_pos_as_xyz
x,y,z
-y,x-y,z
-x+y,-x,z
y,x,-z
-x,-x+y,-z
x-y,-y,-z
-x,-y,-z
y,-x+y,-z
x-y,x,-z
-y,-x,z
x,x-y,z
-x+y,y,z
x+2/3,y+1/3,z+1/3
-y+2/3,x-y+1/3,z+1/3
-x+y+2/3,-x+1/3,z+1/3
y+2/3,x+1/3,-z+1/3
-x+2/3,-x+y+1/3,-z+1/3
x-y+2/3,-y+1/3,-z+1/3
-x+2/3,-y+1/3,-z+1/3
y+2/3,-x+y+1/3,-z+1/3
x-y+2/3,x+1/3,-z+1/3
-y+2/3,-x+1/3,z+1/3
x+2/3,x-y+1/3,z+1/3
-x+y+2/3,y+1/3,z+1/3
x+1/3,y+2/3,z+2/3
-y+1/3,x-y+2/3,z+2/3
-x+y+1/3,-x+2/3,z+2/3
y+1/3,x+2/3,-z+2/3
-x+1/3,-x+y+2/3,-z+2/3
x-y+1/3,-y+2/3,-z+2/3
-x+1/3,-y+2/3,-z+2/3
y+1/3,-x+y+2/3,-z+2/3
x-y+1/3,x+2/3,-z+2/3
-y+1/3,-x+2/3,z+2/3
x+1/3,x-y+2/3,z+2/3
-x+y+1/3,y+2/3,z+2/3

loop_
_atom_site_label
_atom_site_type_symbol
_atom_site_fract_x
_atom_site_fract_y
_atom_site_fract_z
_atom_site_occupancy
_atom_site_U_iso_or_equiv
Mn2 Mn+3 0 0 0.5 1 0.0
Mn1 Mn+3 0 0 0 1 0.0
F2 F-1 0.1878 -0.1878 0.6306 1 0.0
F1 F-1 0.142 -0.142 0.4623 1 0.0
Cs1 Cs+1 0 0 0.12785 1 0.0
Na1 Na+1 0 0 0.403 1 0.0
Cs2 Cs+1 0 0 0.2817 1 0.0
